data_4329783
loop_
_publ_author_name
'Li-Cheng Song'
'Zhao-Jun Xie'
'Miao-Miao Wang'
'Gao-Yu Zhao'
'Hai-Bin Song'

_publ_section_title
;
 Biomimetic Models for the Active Site of [Fe]Hydrogenase Featuring an
 Acylmethyl(hydroxymethyl)pyridine Ligand
;
_journal_name_full 'Inorganic Chemistry'
_journal_page_first 7466
_journal_page_last 7468
_journal_paper_doi 10.1021/ic301146u
_journal_volume 51
_journal_year 2012
_chemical_formula_sum 'C12 H11 Fe N O5 S'
_chemical_formula_weight 337.13
_chemical_name_systematic
; 
 ? 
;
_space_group_IT_number 2
_symmetry_cell_setting triclinic
_symmetry_space_group_name_Hall '-P 1'
_symmetry_space_group_name_H-M 'P -1'
_atom_sites_solution_hydrogens geom
_atom_sites_solution_primary direct
_atom_sites_solution_secondary difmap
_audit_creation_method SHELXL-97
_cell_angle_alpha 98.916(15)
_cell_angle_beta 103.93(3)
_cell_angle_gamma 94.99(3)
_cell_formula_units_Z 2
_cell_length_a 7.732(12)
_cell_length_b 8.188(12)
_cell_length_c 10.990(17)
_cell_measurement_reflns_used 2611
_cell_measurement_temperature 113(2)
_cell_measurement_theta_max 27.9
_cell_measurement_theta_min 1.9
_cell_volume 661.5(17)
_computing_cell_refinement CrystalClear
_computing_data_collection CrystalClear
_computing_data_reduction CrystalClear
_computing_molecular_graphics 'Bruker SHELXTL'
_computing_publication_material 'CrystalStructure 3.8'
_computing_structure_refinement 'SHELXL-97 (Sheldrick, 1997)'
_computing_structure_solution 'SHELXS-97 (Sheldrick, 1990)'
_diffrn_ambient_temperature 113(2)
_diffrn_detector_area_resol_mean 14.22
_diffrn_measured_fraction_theta_full 0.979
_diffrn_measured_fraction_theta_max 0.979
_diffrn_measurement_device_type 'Rigaku Saturn724 CCD'
_diffrn_measurement_method '\w and \f scans'
_diffrn_radiation_monochromator multilayer
_diffrn_radiation_source 'rotating anode'
_diffrn_radiation_type MoK\a
_diffrn_radiation_wavelength 0.71073
_diffrn_reflns_av_R_equivalents 0.0330
_diffrn_reflns_av_sigmaI/netI 0.0683
_diffrn_reflns_limit_h_max 9
_diffrn_reflns_limit_h_min -9
_diffrn_reflns_limit_k_max 10
_diffrn_reflns_limit_k_min -10
_diffrn_reflns_limit_l_max 14
_diffrn_reflns_limit_l_min -14
_diffrn_reflns_number 6369
_diffrn_reflns_theta_full 27.89
_diffrn_reflns_theta_max 27.89
_diffrn_reflns_theta_min 1.94
_diffrn_standards_decay_% 0
_diffrn_standards_interval_count 0
_diffrn_standards_interval_time 0
_diffrn_standards_number 0
_exptl_absorpt_coefficient_mu 1.315
_exptl_absorpt_correction_T_max 0.8798
_exptl_absorpt_correction_T_min 0.7789
_exptl_absorpt_correction_type multi-scan
_exptl_absorpt_process_details CrystalClear
_exptl_crystal_colour Colorless
_exptl_crystal_density_diffrn 1.693
_exptl_crystal_description Prism
_exptl_crystal_F_000 344
_exptl_crystal_size_max 0.20
_exptl_crystal_size_mid 0.18
_exptl_crystal_size_min 0.10
_refine_diff_density_max 0.451
_refine_diff_density_min -0.680
_refine_diff_density_rms 0.070
_refine_ls_extinction_method none
_refine_ls_goodness_of_fit_ref 1.033
_refine_ls_hydrogen_treatment constr
_refine_ls_matrix_type full
_refine_ls_number_parameters 182
_refine_ls_number_reflns 3095
_refine_ls_number_restraints 0
_refine_ls_restrained_S_all 1.033
_refine_ls_R_factor_all 0.0369
_refine_ls_R_factor_gt 0.0295
_refine_ls_shift/su_max 0.000
_refine_ls_shift/su_mean 0.000
_refine_ls_structure_factor_coef Fsqd
_refine_ls_weighting_details 'calc w=1/[\s^2^(Fo^2^)+(0.0048P)^2^+0.0000P] where P=(Fo^2^+2Fc^2^)/3'
_refine_ls_weighting_scheme calc
_refine_ls_wR_factor_gt 0.0530
_refine_ls_wR_factor_ref 0.0539
_reflns_number_gt 2387
_reflns_number_total 3095
_reflns_threshold_expression >2sigma(I)
_cod_data_source_file ic301146u_si_003_3.cif
_cod_data_source_block shelx-4
_cod_database_code 4329783

loop_
_symmetry_equiv_pos_as_xyz
'x, y, z'
'-x, -y, -z'

loop_
_atom_site_label
_atom_site_type_symbol
_atom_site_fract_x
_atom_site_fract_y
_atom_site_fract_z
_atom_site_U_iso_or_equiv
_atom_site_adp_type
_atom_site_occupancy
_atom_site_symmetry_multiplicity
_atom_site_calc_flag
_atom_site_refinement_flags
Fe1 Fe 0.16738(4) 0.67968(4) 0.70866(3) 0.01514(9) Uani 1 1 d .
S1 S 0.34168(6) 0.94137(7) 0.76018(5) 0.01774(13) Uani 1 1 d .
O1 O 0.33997(18) 0.59302(19) 0.50297(14) 0.0256(4) Uani 1 1 d .
O2 O 0.02606(18) 0.32591(19) 0.66923(14) 0.0262(4) Uani 1 1 d .
O3 O 0.1897(2) 0.9733(2) 0.52530(14) 0.0428(5) Uani 1 1 d .
O4 O -0.06839(15) 0.77783(17) 0.62226(12) 0.0200(4) Uani 1 1 d .
H4 H -0.0921 0.8001 0.5379 0.024 Uiso 1 1 calc R
O5 O 0.49476(16) 0.55861(17) 0.81643(13) 0.0206(4) Uani 1 1 d .
N1 N 0.06556(19) 0.7399(2) 0.85259(15) 0.0141(4) Uani 1 1 d .
C1 C 0.2704(2) 0.6308(3) 0.58178(19) 0.0172(5) Uani 1 1 d .
C2 C 0.0702(3) 0.4670(3) 0.68164(19) 0.0187(5) Uani 1 1 d .
C3 C 0.3067(3) 1.0312(3) 0.62390(19) 0.0201(5) Uani 1 1 d .
C4 C 0.4328(3) 1.1863(3) 0.6322(2) 0.0239(5) Uani 1 1 d .
H4A H 0.5391 1.1549 0.6051 0.036 Uiso 1 1 calc R
H4B H 0.4697 1.2470 0.7204 0.036 Uiso 1 1 calc R
H4C H 0.3715 1.2576 0.5765 0.036 Uiso 1 1 calc R
C5 C -0.1878(3) 0.8073(3) 0.70178(19) 0.0236(5) Uani 1 1 d .
H5A H -0.2974 0.7250 0.6691 0.028 Uiso 1 1 calc R
H5B H -0.2241 0.9201 0.6999 0.028 Uiso 1 1 calc R
C6 C -0.0978(2) 0.7931(2) 0.83740(19) 0.0161(5) Uani 1 1 d .
C7 C -0.1721(3) 0.8265(3) 0.9386(2) 0.0190(5) Uani 1 1 d .
H7 H -0.2859 0.8658 0.9272 0.023 Uiso 1 1 calc R
C8 C -0.0795(3) 0.8022(3) 1.0572(2) 0.0215(5) Uani 1 1 d .
H8 H -0.1304 0.8229 1.1278 0.026 Uiso 1 1 calc R
C9 C 0.0893(3) 0.7471(3) 1.07305(19) 0.0204(5) Uani 1 1 d .
H9 H 0.1542 0.7293 1.1540 0.024 Uiso 1 1 calc R
C10 C 0.1598(2) 0.7192(2) 0.96916(19) 0.0158(5) Uani 1 1 d .
C11 C 0.3403(2) 0.6646(3) 0.96841(18) 0.0190(5) Uani 1 1 d .
H11A H 0.3549 0.5664 1.0106 0.023 Uiso 1 1 calc R
H11B H 0.4359 0.7554 1.0178 0.023 Uiso 1 1 calc R
C12 C 0.3621(3) 0.6197(3) 0.83220(19) 0.0175(5) Uani 1 1 d .

loop_
_atom_site_aniso_label
_atom_site_aniso_U_11
_atom_site_aniso_U_22
_atom_site_aniso_U_33
_atom_site_aniso_U_23
_atom_site_aniso_U_13
_atom_site_aniso_U_12
Fe1 0.01568(17) 0.01677(17) 0.01347(15) 0.00527(13) 0.00352(13) 0.00100(13)
S1 0.0185(3) 0.0178(3) 0.0165(3) 0.0062(2) 0.0025(2) 0.0001(2)
O1 0.0283(9) 0.0270(10) 0.0255(9) 0.0057(8) 0.0138(7) 0.0042(7)
O2 0.0333(9) 0.0213(9) 0.0217(8) 0.0032(8) 0.0062(7) -0.0044(7)
O3 0.0617(11) 0.0283(10) 0.0231(9) 0.0114(8) -0.0134(9) -0.0199(9)
O4 0.0172(8) 0.0298(9) 0.0136(7) 0.0104(7) 0.0012(6) 0.0026(7)
O5 0.0191(8) 0.0217(9) 0.0227(8) 0.0055(7) 0.0058(7) 0.0075(7)
N1 0.0138(9) 0.0146(9) 0.0137(8) 0.0052(8) 0.0022(7) 0.0000(7)
C1 0.0150(11) 0.0155(12) 0.0188(11) 0.0057(10) -0.0005(9) -0.0020(9)
C2 0.0198(12) 0.0256(13) 0.0120(10) 0.0039(10) 0.0056(9) 0.0046(10)
C3 0.0258(13) 0.0174(12) 0.0192(11) 0.0068(10) 0.0072(10) 0.0044(10)
C4 0.0272(13) 0.0204(13) 0.0253(12) 0.0081(11) 0.0080(10) -0.0010(10)
C5 0.0176(12) 0.0339(14) 0.0198(11) 0.0072(11) 0.0025(10) 0.0084(10)
C6 0.0129(11) 0.0136(11) 0.0202(11) 0.0044(9) 0.0015(9) -0.0013(9)
C7 0.0145(11) 0.0168(12) 0.0253(12) 0.0041(10) 0.0056(10) -0.0013(9)
C8 0.0259(12) 0.0204(12) 0.0215(12) 0.0032(10) 0.0141(10) 0.0002(10)
C9 0.0252(12) 0.0207(12) 0.0158(11) 0.0059(10) 0.0051(10) 0.0016(10)
C10 0.0184(11) 0.0151(11) 0.0140(10) 0.0058(9) 0.0032(9) 0.0007(9)
C11 0.0188(11) 0.0243(13) 0.0142(11) 0.0071(10) 0.0018(9) 0.0046(10)
C12 0.0166(11) 0.0160(12) 0.0184(11) 0.0056(10) 0.0019(9) -0.0032(9)

loop_
_atom_type_symbol
_atom_type_description
_atom_type_scat_dispersion_real
_atom_type_scat_dispersion_imag
_atom_type_scat_source
C C 0.0033 0.0016 'International Tables Vol C Tables 4.2.6.8 and 6.1.1.4'
H H 0.0000 0.0000 'International Tables Vol C Tables 4.2.6.8 and 6.1.1.4'
N N 0.0061 0.0033 'International Tables Vol C Tables 4.2.6.8 and 6.1.1.4'
O O 0.0106 0.0060 'International Tables Vol C Tables 4.2.6.8 and 6.1.1.4'
S S 0.1246 0.1234 'International Tables Vol C Tables 4.2.6.8 and 6.1.1.4'
Fe Fe 0.3463 0.8444 'International Tables Vol C Tables 4.2.6.8 and 6.1.1.4'

loop_
_geom_angle_atom_site_label_1
_geom_angle_atom_site_label_2
_geom_angle_atom_site_label_3
_geom_angle
C1 Fe1 C2 89.69(11)
C1 Fe1 C12 93.14(14)
C2 Fe1 C12 86.43(11)
C1 Fe1 N1 177.17(8)
C2 Fe1 N1 92.38(10)
C12 Fe1 N1 85.06(14)
C1 Fe1 O4 103.53(12)
C2 Fe1 O4 97.44(12)
C12 Fe1 O4 162.87(8)
N1 Fe1 O4 78.13(11)
C1 Fe1 S1 87.70(9)
C2 Fe1 S1 169.95(6)
C12 Fe1 S1 84.02(11)
N1 Fe1 S1 89.94(8)
O4 Fe1 S1 92.60(11)
C3 S1 Fe1 108.32(10)
C5 O4 Fe1 114.29(15)
C5 O4 H4 122.9
Fe1 O4 H4 122.9
C6 N1 C10 120.34(18)
C6 N1 Fe1 121.71(15)
C10 N1 Fe1 117.88(16)
O1 C1 Fe1 176.62(19)
O2 C2 Fe1 172.61(18)
O3 C3 C4 120.8(2)
O3 C3 S1 123.5(2)
C4 C3 S1 115.75(15)
C3 C4 H4A 109.5
C3 C4 H4B 109.5
H4A C4 H4B 109.5
C3 C4 H4C 109.5
H4A C4 H4C 109.5
H4B C4 H4C 109.5
O4 C5 C6 110.42(18)
O4 C5 H5A 109.6
C6 C5 H5A 109.6
O4 C5 H5B 109.6
C6 C5 H5B 109.6
H5A C5 H5B 108.1
N1 C6 C7 121.06(19)
N1 C6 C5 114.24(19)
C7 C6 C5 124.7(2)
C6 C7 C8 119.2(2)
C6 C7 H7 120.4
C8 C7 H7 120.4
C7 C8 C9 119.8(2)
C7 C8 H8 120.1
C9 C8 H8 120.1
C10 C9 C8 118.8(2)
C10 C9 H9 120.6
C8 C9 H9 120.6
N1 C10 C9 120.8(2)
N1 C10 C11 112.82(19)
C9 C10 C11 126.36(18)
C10 C11 C12 111.87(16)
C10 C11 H11A 109.2
C12 C11 H11A 109.2
C10 C11 H11B 109.2
C12 C11 H11B 109.2
H11A C11 H11B 107.9
O5 C12 C11 118.97(17)
O5 C12 Fe1 129.33(18)
C11 C12 Fe1 111.66(16)

loop_
_geom_bond_atom_site_label_1
_geom_bond_atom_site_label_2
_geom_bond_distance
Fe1 C1 1.777(3)
Fe1 C2 1.786(3)
Fe1 C12 1.924(3)
Fe1 N1 1.947(3)
Fe1 O4 2.128(3)
Fe1 S1 2.341(3)
S1 C3 1.743(3)
O1 C1 1.142(3)
O2 C2 1.153(3)
O3 C3 1.230(3)
O4 C5 1.427(3)
O4 H4 0.9500
O5 C12 1.217(3)
N1 C6 1.353(3)
N1 C10 1.357(3)
C3 C4 1.509(3)
C4 H4A 0.9800
C4 H4B 0.9800
C4 H4C 0.9800
C5 C6 1.512(3)
C5 H5A 0.9900
C5 H5B 0.9900
C6 C7 1.372(3)
C7 C8 1.381(3)
C7 H7 0.9500
C8 C9 1.399(3)
C8 H8 0.9500
C9 C10 1.376(3)
C9 H9 0.9500
C10 C11 1.503(3)
C11 C12 1.538(3)
C11 H11A 0.9900
C11 H11B 0.9900

loop_
_geom_hbond_atom_site_label_D
_geom_hbond_atom_site_label_H
_geom_hbond_atom_site_label_A
_geom_hbond_distance_DH
_geom_hbond_distance_HA
_geom_hbond_distance_DA
_geom_hbond_angle_DHA
_geom_hbond_site_symmetry_A
O4 H4 O3 0.95 2.21 2.879(4) 126.5 2_576
O4 H4 O2 0.95 2.54 3.286(5) 136.0 2_566

loop_
_geom_torsion_atom_site_label_1
_geom_torsion_atom_site_label_2
_geom_torsion_atom_site_label_3
_geom_torsion_atom_site_label_4
_geom_torsion
C1 Fe1 S1 C3 53.65(13)
C2 Fe1 S1 C3 128.7(4)
C12 Fe1 S1 C3 147.05(10)
N1 Fe1 S1 C3 -127.92(12)
O4 Fe1 S1 C3 -49.80(8)
C1 Fe1 O4 C5 172.35(14)
C2 Fe1 O4 C5 80.87(15)
C12 Fe1 O4 C5 -21.3(3)
N1 Fe1 O4 C5 -10.00(14)
S1 Fe1 O4 C5 -99.39(14)
C1 Fe1 N1 C6 132.9(16)
C2 Fe1 N1 C6 -90.45(18)
C12 Fe1 N1 C6 -176.66(17)
O4 Fe1 N1 C6 6.66(15)
S1 Fe1 N1 C6 99.33(17)
C1 Fe1 N1 C10 -50.3(17)
C2 Fe1 N1 C10 86.39(18)
C12 Fe1 N1 C10 0.18(15)
O4 Fe1 N1 C10 -176.50(16)
S1 Fe1 N1 C10 -83.82(17)
C2 Fe1 C1 O1 -51(3)
C12 Fe1 C1 O1 35(3)
N1 Fe1 C1 O1 85(4)
O4 Fe1 C1 O1 -149(3)
S1 Fe1 C1 O1 119(3)
C1 Fe1 C2 O2 69.7(15)
C12 Fe1 C2 O2 -23.4(15)
N1 Fe1 C2 O2 -108.3(15)
O4 Fe1 C2 O2 173.3(15)
S1 Fe1 C2 O2 -5.2(19)
Fe1 S1 C3 O3 9.6(2)
Fe1 S1 C3 C4 -169.36(13)
Fe1 O4 C5 C6 11.4(2)
C10 N1 C6 C7 -0.3(3)
Fe1 N1 C6 C7 176.43(15)
C10 N1 C6 C5 -178.98(18)
Fe1 N1 C6 C5 -2.2(2)
O4 C5 C6 N1 -6.4(3)
O4 C5 C6 C7 174.98(19)
N1 C6 C7 C8 -1.2(3)
C5 C6 C7 C8 177.3(2)
C6 C7 C8 C9 1.1(3)
C7 C8 C9 C10 0.4(3)
C6 N1 C10 C9 1.9(3)
Fe1 N1 C10 C9 -174.98(15)
C6 N1 C10 C11 -178.22(18)
Fe1 N1 C10 C11 4.9(2)
C8 C9 C10 N1 -1.9(3)
C8 C9 C10 C11 178.2(2)
N1 C10 C11 C12 -8.7(3)
C9 C10 C11 C12 171.1(2)
C10 C11 C12 O5 -173.19(18)
C10 C11 C12 Fe1 8.8(2)
C1 Fe1 C12 O5 -5.0(2)
C2 Fe1 C12 O5 84.5(2)
N1 Fe1 C12 O5 177.2(2)
O4 Fe1 C12 O5 -171.70(17)
S1 Fe1 C12 O5 -92.3(2)
C1 Fe1 C12 C11 172.77(16)
C2 Fe1 C12 C11 -97.74(17)
N1 Fe1 C12 C11 -5.04(15)
O4 Fe1 C12 C11 6.1(4)
S1 Fe1 C12 C11 85.41(16)
